data_2203766
loop_
_publ_author_name
'Ya-Qiu Sun'
'Wen Dong'
'Guang-Ming Yang'
'Dai-Zheng Liao'

_publ_section_title
'[3,6,9,12,23-Pentaazatetracyclo[22.4.0.0^2,6^.0^14,19^]octacosa-1(28),12,14,16,18,24,26-heptaene-21,22-dione(2--)-\k^5^<i>N</i>^6^,<i>N</i>^9^,<i>N</i>^12^,<i>N</i>^20^,<i>N</i>^23^]copper(II)'
_journal_issue 6
_journal_name_full 'Acta Crystallographica Section E'
_journal_page_first m848
_journal_page_last m849
_journal_paper_doi 10.1107/S1600536804011973
_journal_volume 60
_journal_year 2004
_chemical_formula_iupac '[Cu (C22 H24 N6 O2)]'
_chemical_formula_moiety 'C22 H24 Cu N6 O2'
_chemical_formula_sum 'C22 H24 Cu N6 O2'
_chemical_formula_weight 468.01
_chemical_name_systematic
;
[3,6,9,12,23-Pentaazatetracyclo[22.4.0.0^2,6^.0^14,19^]octacosa-
1(28),12,14,16,18,24,26-heptaene-21,22-dione(2-)-
\k^5^N^6^,N^9^,N^12^,N^20^,N^23^]copper(II)
;
_space_group_IT_number 14
_symmetry_cell_setting monoclinic
_symmetry_space_group_name_Hall '-P 2yn'
_symmetry_space_group_name_H-M 'P 1 21/n 1'
_atom_sites_solution_hydrogens geom
_atom_sites_solution_primary direct
_atom_sites_solution_secondary difmap
_audit_creation_method SHELXL-97
_cell_angle_alpha 90.00
_cell_angle_beta 112.949(8)
_cell_angle_gamma 90.00
_cell_formula_units_Z 4
_cell_length_a 13.178(7)
_cell_length_b 11.587(6)
_cell_length_c 14.516(7)
_cell_measurement_reflns_used 755
_cell_measurement_temperature 293(2)
_cell_measurement_theta_max 23.14
_cell_measurement_theta_min 2.50
_cell_volume 2041.1(18)
_computing_cell_refinement SMART
_computing_data_collection 'SMART (Bruker, 1998)'
_computing_data_reduction 'SAINT (Bruker,1998)'
_computing_molecular_graphics 'ORTEPIII (Burnett & Johnson, 1996)'
_computing_publication_material 'WinGX (Farrugia, 1999)'
_computing_structure_refinement 'SHELXL97 (Sheldrick, 1997)'
_computing_structure_solution 'SHELXS97 (Sheldrick, 1990)'
_diffrn_ambient_temperature 293(2)
_diffrn_measured_fraction_theta_full 0.994
_diffrn_measured_fraction_theta_max 0.994
_diffrn_measurement_device_type 'Bruker SMART CCD area-detector'
_diffrn_measurement_method '\f and \w scans'
_diffrn_radiation_monochromator graphite
_diffrn_radiation_source 'fine-focus sealed tube'
_diffrn_radiation_type MoK\a
_diffrn_radiation_wavelength 0.71073
_diffrn_reflns_av_R_equivalents 0.0596
_diffrn_reflns_av_sigmaI/netI 0.0800
_diffrn_reflns_limit_h_max 16
_diffrn_reflns_limit_h_min -10
_diffrn_reflns_limit_k_max 14
_diffrn_reflns_limit_k_min -13
_diffrn_reflns_limit_l_max 16
_diffrn_reflns_limit_l_min -18
_diffrn_reflns_number 11388
_diffrn_reflns_theta_full 26.41
_diffrn_reflns_theta_max 26.41
_diffrn_reflns_theta_min 1.77
_diffrn_standards_decay_% 0
_diffrn_standards_number 0
_exptl_absorpt_coefficient_mu 1.103
_exptl_absorpt_correction_T_max 0.802
_exptl_absorpt_correction_T_min 0.650
_exptl_absorpt_correction_type multi-scan
_exptl_absorpt_process_details '(SADABS; Sheldrick, 1996)'
_exptl_crystal_colour green
_exptl_crystal_density_diffrn 1.523
_exptl_crystal_density_method 'not measured'
_exptl_crystal_description block
_exptl_crystal_F_000 972
_exptl_crystal_size_max 0.26
_exptl_crystal_size_mid 0.24
_exptl_crystal_size_min 0.20
_refine_diff_density_max 0.603
_refine_diff_density_min -0.573
_refine_ls_extinction_coef 0.0131(10)
_refine_ls_extinction_expression Fc^*^=kFc[1+0.001xFc^2^\l^3^/sin(2\q)]^-1/4^
_refine_ls_extinction_method SHELXL97
_refine_ls_goodness_of_fit_ref 1.058
_refine_ls_hydrogen_treatment constr
_refine_ls_matrix_type full
_refine_ls_number_parameters 281
_refine_ls_number_reflns 4174
_refine_ls_number_restraints 0
_refine_ls_restrained_S_all 1.058
_refine_ls_R_factor_all 0.1059
_refine_ls_R_factor_gt 0.0516
_refine_ls_shift/su_max 0.002
_refine_ls_shift/su_mean 0.000
_refine_ls_structure_factor_coef Fsqd
_refine_ls_weighting_details 'calc w=1/[\s^2^(Fo^2^)+(0.0669P)^2^] where P=(Fo^2^+2Fc^2^)/3'
_refine_ls_weighting_scheme calc
_refine_ls_wR_factor_gt 0.1106
_refine_ls_wR_factor_ref 0.1376
_reflns_number_gt 2632
_reflns_number_total 4174
_reflns_threshold_expression I>2\s(I)
_cod_data_source_file hg6037.cif
_cod_data_source_block I
_cod_depositor_comments
;
The following automatic conversions were performed:
'_symmetry_cell_setting' value 'Monoclinic' changed to 'monoclinic'
according to '/home/saulius/struct/CIF-dictionaries/cif_core.dic'
dictionary named 'cif_core.dic' version 2.4.1 from 2010-06-29.

Automatic conversion script
Id: cif_fix_enum 1527 2010-12-29 10:47:43Z saulius 

The following automatic conversions were performed:

'_symmetry_cell_setting' value 'Monoclinic' changed to 'monoclinic'
according to /home/saulius/struct/CIF-dictionaries/cif_core.dic
dictionary named 'cif_core.dic' version 2.4.1 from 2010-06-29.

Automatic conversion script
Id: cif_fix_values 1715 2011-07-08 13:25:40Z adriana 
;
_cod_original_cell_volume 2041.0(18)
_cod_original_sg_symbol_Hall -P2yn
_cod_original_sg_symbol_H-M 'P 21/n'
_cod_database_code 2203766
_cod_database_fobs_code 2203766

loop_
_symmetry_equiv_pos_as_xyz
'x, y, z'
'-x+1/2, y+1/2, -z+1/2'
'-x, -y, -z'
'x-1/2, -y-1/2, z-1/2'

loop_
_atom_site_label
_atom_site_fract_x
_atom_site_fract_y
_atom_site_fract_z
_atom_site_U_iso_or_equiv
_atom_site_adp_type
_atom_site_calc_flag
_atom_site_refinement_flags
_atom_site_occupancy
_atom_site_type_symbol
Cu1 0.42186(4) 0.17408(5) 0.36350(3) 0.0294(2) Uani d . 1 Cu
N1 0.3908(3) 0.2070(3) 0.4848(2) 0.0279(8) Uani d . 1 N
N2 0.5712(3) 0.1472(3) 0.4628(2) 0.0288(8) Uani d . 1 N
N3 0.4982(3) 0.3030(3) 0.2797(2) 0.0322(8) Uani d . 1 N
N5 0.4247(3) 0.0713(3) 0.2435(2) 0.0292(8) Uani d . 1 N
H5 0.4512 0.0008 0.2692 0.035 Uiso calc R 1 H
N6 0.2670(3) 0.1939(3) 0.2766(2) 0.0294(8) Uani d . 1 N
N4 0.5996(3) 0.4019(4) 0.4246(3) 0.0527(11) Uani d . 1 N
H4A 0.6419 0.4050 0.4871 0.063 Uiso calc R 1 H
O1 0.4624(2) 0.1405(3) 0.6496(2) 0.0385(8) Uani d . 1 O
O2 0.6506(2) 0.0813(3) 0.6268(2) 0.0399(8) Uani d . 1 O
C1 0.4667(3) 0.1574(3) 0.5669(3) 0.0271(9) Uani d . 1 C
C2 0.5737(3) 0.1209(4) 0.5534(3) 0.0287(9) Uani d . 1 C
C3 0.6688(3) 0.1400(4) 0.4429(3) 0.0317(10) Uani d . 1 C
C4 0.7420(3) 0.0474(4) 0.4748(3) 0.0387(11) Uani d . 1 C
H4 0.7295 -0.0110 0.5131 0.046 Uiso calc R 1 H
C5 0.8331(4) 0.0420(5) 0.4500(4) 0.0551(14) Uani d . 1 C
H5A 0.8804 -0.0210 0.4701 0.066 Uiso calc R 1 H
C6 0.8542(4) 0.1293(5) 0.3959(4) 0.0605(16) Uani d . 1 C
H6 0.9160 0.1260 0.3799 0.073 Uiso calc R 1 H
C7 0.7834(4) 0.2216(5) 0.3654(4) 0.0522(14) Uani d . 1 C
H7 0.7987 0.2809 0.3297 0.063 Uiso calc R 1 H
C8 0.6894(3) 0.2287(4) 0.3866(3) 0.0371(11) Uani d . 1 C
C9 0.6140(3) 0.3315(4) 0.3484(3) 0.0405(11) Uani d . 1 C
H9 0.6455 0.3807 0.3113 0.049 Uiso calc R 1 H
C10 0.4971(4) 0.4673(4) 0.3729(4) 0.0532(13) Uani d . 1 C
H10A 0.5129 0.5489 0.3713 0.064 Uiso calc R 1 H
H10B 0.4471 0.4575 0.4067 0.064 Uiso calc R 1 H
C11 0.4466(4) 0.4181(4) 0.2666(3) 0.0431(12) Uani d . 1 C
H11A 0.3670 0.4123 0.2432 0.052 Uiso calc R 1 H
H11B 0.4654 0.4648 0.2201 0.052 Uiso calc R 1 H
C12 0.4894(4) 0.2478(4) 0.1861(3) 0.0417(12) Uani d . 1 C
H12A 0.5477 0.2762 0.1670 0.050 Uiso calc R 1 H
H12B 0.4194 0.2682 0.1334 0.050 Uiso calc R 1 H
C13 0.4979(4) 0.1171(4) 0.1967(3) 0.0391(11) Uani d . 1 C
H13A 0.4782 0.0825 0.1312 0.047 Uiso calc R 1 H
H13B 0.5734 0.0959 0.2372 0.047 Uiso calc R 1 H
C14 0.3085(3) 0.0550(4) 0.1735(3) 0.0340(10) Uani d . 1 C
H14A 0.2776 -0.0114 0.1940 0.041 Uiso calc R 1 H
H14B 0.3055 0.0404 0.1067 0.041 Uiso calc R 1 H
C15 0.2415(3) 0.1608(4) 0.1723(3) 0.0329(10) Uani d . 1 C
H15A 0.2602 0.2232 0.1372 0.039 Uiso calc R 1 H
H15B 0.1635 0.1442 0.1385 0.039 Uiso calc R 1 H
C16 0.1885(3) 0.2250(4) 0.3012(3) 0.0304(10) Uani d . 1 C
H16 0.1182 0.2246 0.2508 0.037 Uiso calc R 1 H
C17 0.1973(3) 0.2613(4) 0.4000(3) 0.0302(10) Uani d . 1 C
C18 0.1001(4) 0.3081(4) 0.4035(3) 0.0399(11) Uani d . 1 C
H18 0.0363 0.3099 0.3454 0.048 Uiso calc R 1 H
C19 0.0974(4) 0.3510(4) 0.4902(4) 0.0475(13) Uani d . 1 C
H19 0.0328 0.3817 0.4914 0.057 Uiso calc R 1 H
C20 0.1928(4) 0.3478(4) 0.5763(4) 0.0496(13) Uani d . 1 C
H20 0.1922 0.3783 0.6354 0.060 Uiso calc R 1 H
C21 0.2886(4) 0.3002(4) 0.5762(3) 0.0407(11) Uani d . 1 C
H21 0.3511 0.2979 0.6354 0.049 Uiso calc R 1 H
C22 0.2936(3) 0.2551(3) 0.4882(3) 0.0300(10) Uani d . 1 C

loop_
_atom_site_aniso_label
_atom_site_aniso_U_11
_atom_site_aniso_U_22
_atom_site_aniso_U_33
_atom_site_aniso_U_12
_atom_site_aniso_U_13
_atom_site_aniso_U_23
Cu1 0.0237(3) 0.0419(3) 0.0213(3) 0.0024(2) 0.0073(2) 0.0005(2)
N1 0.0225(18) 0.036(2) 0.0238(18) 0.0000(15) 0.0073(14) 0.0022(14)
N2 0.0212(18) 0.036(2) 0.0265(18) -0.0016(14) 0.0063(14) 0.0007(15)
N3 0.0301(19) 0.037(2) 0.0279(19) 0.0009(15) 0.0092(15) 0.0030(15)
N5 0.0317(19) 0.034(2) 0.0210(17) 0.0036(15) 0.0087(15) 0.0051(15)
N6 0.0266(19) 0.037(2) 0.0216(17) 0.0024(15) 0.0058(14) 0.0024(15)
N4 0.046(2) 0.054(3) 0.037(2) 0.003(2) -0.0062(19) -0.007(2)
O1 0.0382(18) 0.053(2) 0.0251(16) 0.0018(14) 0.0138(13) 0.0037(13)
O2 0.0297(17) 0.054(2) 0.0287(16) 0.0045(14) 0.0035(13) 0.0102(15)
C1 0.025(2) 0.026(2) 0.027(2) -0.0062(17) 0.0074(17) -0.0016(18)
C2 0.026(2) 0.029(2) 0.025(2) -0.0042(18) 0.0035(18) 0.0014(18)
C3 0.025(2) 0.040(3) 0.027(2) -0.0044(18) 0.0067(18) -0.0038(18)
C4 0.028(2) 0.044(3) 0.040(3) 0.000(2) 0.009(2) 0.001(2)
C5 0.033(3) 0.064(4) 0.069(4) 0.011(2) 0.020(3) 0.004(3)
C6 0.030(3) 0.084(4) 0.076(4) 0.002(3) 0.030(3) 0.007(3)
C7 0.032(3) 0.067(4) 0.061(3) -0.001(2) 0.022(2) 0.014(3)
C8 0.029(2) 0.043(3) 0.037(3) -0.006(2) 0.011(2) 0.002(2)
C9 0.033(3) 0.046(3) 0.040(3) -0.004(2) 0.012(2) 0.006(2)
C10 0.055(3) 0.039(3) 0.060(3) 0.002(2) 0.016(3) -0.002(3)
C11 0.041(3) 0.042(3) 0.044(3) 0.004(2) 0.014(2) 0.009(2)
C12 0.044(3) 0.057(3) 0.028(2) -0.006(2) 0.019(2) 0.004(2)
C13 0.041(3) 0.052(3) 0.033(2) -0.005(2) 0.023(2) -0.009(2)
C14 0.035(2) 0.038(3) 0.027(2) -0.0020(19) 0.0093(19) -0.0038(19)
C15 0.029(2) 0.041(3) 0.024(2) 0.0011(19) 0.0041(17) -0.0010(19)
C16 0.024(2) 0.035(2) 0.027(2) 0.0026(18) 0.0048(18) 0.0045(19)
C17 0.029(2) 0.033(3) 0.030(2) 0.0006(18) 0.0132(19) 0.0038(19)
C18 0.033(2) 0.050(3) 0.040(3) 0.003(2) 0.018(2) 0.010(2)
C19 0.039(3) 0.066(4) 0.050(3) 0.013(2) 0.031(2) 0.010(3)
C20 0.056(3) 0.061(4) 0.042(3) 0.004(3) 0.031(3) -0.006(2)
C21 0.038(3) 0.054(3) 0.032(2) 0.000(2) 0.016(2) -0.006(2)
C22 0.033(2) 0.029(2) 0.033(2) -0.0053(18) 0.0175(19) 0.0019(19)

loop_
_atom_type_symbol
_atom_type_description
_atom_type_scat_dispersion_real
_atom_type_scat_dispersion_imag
_atom_type_scat_source
C C 0.0033 0.0016 'International Tables Vol C Tables 4.2.6.8 and 6.1.1.4'
H H 0.0000 0.0000 'International Tables Vol C Tables 4.2.6.8 and 6.1.1.4'
N N 0.0061 0.0033 'International Tables Vol C Tables 4.2.6.8 and 6.1.1.4'
O O 0.0106 0.0060 'International Tables Vol C Tables 4.2.6.8 and 6.1.1.4'
Cu Cu 0.3201 1.2651 'International Tables Vol C Tables 4.2.6.8 and 6.1.1.4'

loop_
_geom_angle_atom_site_label_1
_geom_angle_atom_site_label_2
_geom_angle_atom_site_label_3
_geom_angle
N6 Cu1 N2 173.14(14)
N6 Cu1 N1 91.47(13)
N2 Cu1 N1 82.72(13)
N6 Cu1 N5 83.33(13)
N2 Cu1 N5 100.43(13)
N1 Cu1 N5 155.18(14)
N6 Cu1 N3 98.02(13)
N2 Cu1 N3 88.42(13)
N1 Cu1 N3 127.12(13)
N5 Cu1 N3 77.69(13)
C1 N1 C22 120.5(3)
C1 N1 Cu1 111.2(3)
C22 N1 Cu1 127.3(3)
C2 N2 C3 120.5(3)
C2 N2 Cu1 113.1(3)
C3 N2 Cu1 125.9(3)
C12 N3 C11 114.2(3)
C12 N3 C9 113.9(3)
C11 N3 C9 100.7(3)
C12 N3 Cu1 107.6(3)
C11 N3 Cu1 111.5(3)
C9 N3 Cu1 108.7(2)
C13 N5 C14 114.5(3)
C13 N5 Cu1 113.5(3)
C14 N5 Cu1 106.9(2)
C13 N5 H5 107.2
C14 N5 H5 107.2
Cu1 N5 H5 107.2
C16 N6 C15 118.7(3)
C16 N6 Cu1 127.8(3)
C15 N6 Cu1 113.4(3)
C9 N4 C10 105.6(4)
C9 N4 H4A 127.2
C10 N4 H4A 127.2
O1 C1 N1 128.6(4)
O1 C1 C2 117.7(3)
N1 C1 C2 113.7(3)
O2 C2 N2 129.0(4)
O2 C2 C1 118.1(4)
N2 C2 C1 112.6(3)
C4 C3 C8 119.4(4)
C4 C3 N2 122.6(4)
C8 C3 N2 118.0(4)
C5 C4 C3 120.4(4)
C5 C4 H4 119.8
C3 C4 H4 119.8
C6 C5 C4 120.4(5)
C6 C5 H5A 119.8
C4 C5 H5A 119.8
C7 C6 C5 119.5(5)
C7 C6 H6 120.2
C5 C6 H6 120.2
C6 C7 C8 121.8(5)
C6 C7 H7 119.1
C8 C7 H7 119.1
C7 C8 C3 118.5(4)
C7 C8 C9 118.7(4)
C3 C8 C9 122.8(4)
N4 C9 N3 103.3(3)
N4 C9 C8 115.3(4)
N3 C9 C8 115.1(4)
N4 C9 H9 107.6
N3 C9 H9 107.6
C8 C9 H9 107.6
N4 C10 C11 105.9(4)
N4 C10 H10A 110.6
C11 C10 H10A 110.6
N4 C10 H10B 110.6
C11 C10 H10B 110.6
H10A C10 H10B 108.7
N3 C11 C10 102.1(4)
N3 C11 H11A 111.4
C10 C11 H11A 111.4
N3 C11 H11B 111.4
C10 C11 H11B 111.4
H11A C11 H11B 109.2
N3 C12 C13 111.4(3)
N3 C12 H12A 109.4
C13 C12 H12A 109.4
N3 C12 H12B 109.4
C13 C12 H12B 109.4
H12A C12 H12B 108.0
N5 C13 C12 111.6(3)
N5 C13 H13A 109.3
C12 C13 H13A 109.3
N5 C13 H13B 109.3
C12 C13 H13B 109.3
H13A C13 H13B 108.0
N5 C14 C15 110.3(3)
N5 C14 H14A 109.6
C15 C14 H14A 109.6
N5 C14 H14B 109.6
C15 C14 H14B 109.6
H14A C14 H14B 108.1
N6 C15 C14 107.7(3)
N6 C15 H15A 110.2
C14 C15 H15A 110.2
N6 C15 H15B 110.2
C14 C15 H15B 110.2
H15A C15 H15B 108.5
N6 C16 C17 126.7(4)
N6 C16 H16 116.6
C17 C16 H16 116.6
C22 C17 C18 119.7(4)
C22 C17 C16 125.3(4)
C18 C17 C16 115.0(4)
C19 C18 C17 121.5(4)
C19 C18 H18 119.3
C17 C18 H18 119.3
C18 C19 C20 118.8(4)
C18 C19 H19 120.6
C20 C19 H19 120.6
C21 C20 C19 121.3(4)
C21 C20 H20 119.4
C19 C20 H20 119.4
C20 C21 C22 121.1(4)
C20 C21 H21 119.4
C22 C21 H21 119.4
C21 C22 C17 117.5(4)
C21 C22 N1 122.7(4)
C17 C22 N1 119.7(4)

loop_
_geom_bond_atom_site_label_1
_geom_bond_atom_site_label_2
_geom_bond_distance
Cu1 N6 1.950(3)
Cu1 N2 1.958(3)
Cu1 N1 1.994(3)
Cu1 N5 2.122(3)
Cu1 N3 2.383(3)
N1 C1 1.349(5)
N1 C22 1.415(5)
N2 C2 1.338(5)
N2 C3 1.427(5)
N3 C12 1.465(5)
N3 C11 1.475(6)
N3 C9 1.498(5)
N5 C13 1.478(5)
N5 C14 1.483(5)
N5 H5 0.9100
N6 C16 1.271(5)
N6 C15 1.468(5)
N4 C9 1.446(6)
N4 C10 1.473(6)
N4 H4A 0.8600
O1 C1 1.239(5)
O2 C2 1.237(5)
C1 C2 1.556(6)
C3 C4 1.396(6)
C3 C8 1.404(6)
C4 C5 1.383(6)
C4 H4 0.9300
C5 C6 1.375(7)
C5 H5A 0.9300
C6 C7 1.374(7)
C6 H6 0.9300
C7 C8 1.390(6)
C7 H7 0.9300
C8 C9 1.511(6)
C9 H9 0.9800
C10 C11 1.533(6)
C10 H10A 0.9700
C10 H10B 0.9700
C11 H11A 0.9700
C11 H11B 0.9700
C12 C13 1.522(7)
C12 H12A 0.9700
C12 H12B 0.9700
C13 H13A 0.9700
C13 H13B 0.9700
C14 C15 1.507(6)
C14 H14A 0.9700
C14 H14B 0.9700
C15 H15A 0.9700
C15 H15B 0.9700
C16 C17 1.456(6)
C16 H16 0.9300
C17 C22 1.409(5)
C17 C18 1.410(6)
C18 C19 1.366(6)
C18 H18 0.9300
C19 C20 1.385(7)
C19 H19 0.9300
C20 C21 1.379(6)
C20 H20 0.9300
C21 C22 1.405(6)
C21 H21 0.9300

loop_
_geom_torsion_atom_site_label_1
_geom_torsion_atom_site_label_2
_geom_torsion_atom_site_label_3
_geom_torsion_atom_site_label_4
_geom_torsion
N6 Cu1 N1 C1 154.4(3)
N2 Cu1 N1 C1 -21.9(3)
N5 Cu1 N1 C1 77.2(4)
N3 Cu1 N1 C1 -104.4(3)
N6 Cu1 N1 C22 -13.6(3)
N2 Cu1 N1 C22 170.1(3)
N5 Cu1 N1 C22 -90.8(4)
N3 Cu1 N1 C22 87.6(3)
N1 Cu1 N2 C2 23.0(3)
N5 Cu1 N2 C2 -132.1(3)
N3 Cu1 N2 C2 150.8(3)
N1 Cu1 N2 C3 -165.1(3)
N5 Cu1 N2 C3 39.9(3)
N3 Cu1 N2 C3 -37.3(3)
N6 Cu1 N3 C12 -73.0(3)
N2 Cu1 N3 C12 109.3(3)
N1 Cu1 N3 C12 -171.0(2)
N5 Cu1 N3 C12 8.3(3)
N6 Cu1 N3 C11 53.0(3)
N2 Cu1 N3 C11 -124.7(3)
N1 Cu1 N3 C11 -45.0(3)
N5 Cu1 N3 C11 134.3(3)
N6 Cu1 N3 C9 163.1(3)
N2 Cu1 N3 C9 -14.5(3)
N1 Cu1 N3 C9 65.1(3)
N5 Cu1 N3 C9 -115.5(3)
N6 Cu1 N5 C13 117.0(3)
N2 Cu1 N5 C13 -68.8(3)
N1 Cu1 N5 C13 -164.1(3)
N3 Cu1 N5 C13 17.2(3)
N6 Cu1 N5 C14 -10.3(2)
N2 Cu1 N5 C14 163.9(2)
N1 Cu1 N5 C14 68.7(4)
N3 Cu1 N5 C14 -110.1(3)
N1 Cu1 N6 C16 4.4(4)
N5 Cu1 N6 C16 160.0(4)
N3 Cu1 N6 C16 -123.5(4)
N1 Cu1 N6 C15 -171.5(3)
N5 Cu1 N6 C15 -15.9(3)
N3 Cu1 N6 C15 60.6(3)
C22 N1 C1 O1 4.3(6)
Cu1 N1 C1 O1 -164.7(3)
C22 N1 C1 C2 -173.9(3)
Cu1 N1 C1 C2 17.2(4)
C3 N2 C2 O2 -5.4(7)
Cu1 N2 C2 O2 167.0(4)
C3 N2 C2 C1 168.4(3)
Cu1 N2 C2 C1 -19.2(4)
O1 C1 C2 O2 -2.9(6)
N1 C1 C2 O2 175.5(4)
O1 C1 C2 N2 -177.5(4)
N1 C1 C2 N2 0.9(5)
C2 N2 C3 C4 43.7(6)
Cu1 N2 C3 C4 -127.7(4)
C2 N2 C3 C8 -137.9(4)
Cu1 N2 C3 C8 50.7(5)
C8 C3 C4 C5 -1.1(7)
N2 C3 C4 C5 177.3(4)
C3 C4 C5 C6 1.8(8)
C4 C5 C6 C7 -0.7(8)
C5 C6 C7 C8 -0.9(9)
C6 C7 C8 C3 1.6(8)
C6 C7 C8 C9 -178.5(5)
C4 C3 C8 C7 -0.5(6)
N2 C3 C8 C7 -179.0(4)
C4 C3 C8 C9 179.5(4)
N2 C3 C8 C9 1.0(6)
C10 N4 C9 N3 -33.6(5)
C10 N4 C9 C8 -160.1(4)
C12 N3 C9 N4 170.2(3)
C11 N3 C9 N4 47.5(4)
Cu1 N3 C9 N4 -69.8(3)
C12 N3 C9 C8 -63.3(5)
C11 N3 C9 C8 174.0(4)
Cu1 N3 C9 C8 56.7(4)
C7 C8 C9 N4 -119.6(5)
C3 C8 C9 N4 60.3(6)
C7 C8 C9 N3 120.2(5)
C3 C8 C9 N3 -59.8(6)
C9 N4 C10 C11 7.4(5)
C12 N3 C11 C10 -163.9(4)
C9 N3 C11 C10 -41.4(4)
Cu1 N3 C11 C10 73.8(4)
N4 C10 C11 N3 21.8(5)
C11 N3 C12 C13 -155.8(4)
C9 N3 C12 C13 89.2(4)
Cu1 N3 C12 C13 -31.4(4)
C14 N5 C13 C12 82.5(4)
Cu1 N5 C13 C12 -40.7(4)
N3 C12 C13 N5 48.5(5)
C13 N5 C14 C15 -92.9(4)
Cu1 N5 C14 C15 33.8(4)
C16 N6 C15 C14 -137.8(4)
Cu1 N6 C15 C14 38.5(4)
N5 C14 C15 N6 -47.4(4)
C15 N6 C16 C17 -179.6(4)
Cu1 N6 C16 C17 4.7(6)
N6 C16 C17 C22 -7.9(7)
N6 C16 C17 C18 170.7(4)
C22 C17 C18 C19 1.9(7)
C16 C17 C18 C19 -176.8(4)
C17 C18 C19 C20 -0.1(7)
C18 C19 C20 C21 -1.4(7)
C19 C20 C21 C22 1.2(7)
C20 C21 C22 C17 0.6(6)
C20 C21 C22 N1 179.1(4)
C18 C17 C22 C21 -2.1(6)
C16 C17 C22 C21 176.5(4)
C18 C17 C22 N1 179.4(4)
C16 C17 C22 N1 -2.1(6)
C1 N1 C22 C21 28.5(6)
Cu1 N1 C22 C21 -164.5(3)
C1 N1 C22 C17 -153.0(4)
Cu1 N1 C22 C17 14.0(5)
